data_1551698
loop_
_publ_author_name
'THIRUMARAN, S.'
'SRINIVASAN, N.'
'SHARMA, Vandana'
'GUPTA, Vivek K.'

_publ_section_title
;
 Crystal Structure of
 Bis(\m-4-methylpiperidine-1-carbodithioato-1:2\k3S,S&#x2032;:S&#x2032;;2:1\k3S,S&#x2032;:S&#x2032;)bis[(4-methylpiperidine-1-carbodithioato-k2S,S&#x2032;)cadmium(II)]
;
_journal_name_full 'X-ray Structure Analysis Online'
_journal_page_first 21
_journal_paper_doi 10.2116/xraystruct.28.21
_journal_volume 28
_journal_year 2012
_chemical_formula_moiety 'C28 H48 Cd2 N4 S8'
_chemical_formula_sum 'C28 H48 Cd2 N4 S8'
_chemical_formula_weight 921.98
_chemical_name_systematic
;
Bis( -4-methylpiperidine-1-carbodithioato-1:2 3S,S':S';
2:1 3S,S':S')bis[(4-methylpiperidine-1-carbodithioato- 
2S,S')cadmium(II)] 
;
_space_group_IT_number 2
_space_group_name_Hall '-P 1'
_space_group_name_H-M_alt 'P -1'
_symmetry_cell_setting triclinic
_symmetry_space_group_name_Hall '-P 1'
_symmetry_space_group_name_H-M 'P -1'
_atom_sites_solution_hydrogens geom
_atom_sites_solution_primary direct
_atom_sites_solution_secondary difmap
_audit_creation_method SHELXL-97
_cell_angle_alpha 112.632(2)
_cell_angle_beta 97.216(2)
_cell_angle_gamma 106.241(2)
_cell_formula_units_Z 1
_cell_length_a 8.5286(6)
_cell_length_b 11.4221(6)
_cell_length_c 11.4561(6)
_cell_measurement_reflns_used 5300
_cell_measurement_temperature 293(2)
_cell_measurement_theta_max 30.0
_cell_measurement_theta_min 2.8
_cell_volume 954.08(10)
_computing_cell_refinement 'APEX2/SAINT (Bruker, 2004)'
_computing_data_collection 'APEX2 (Bruker, 2004)'
_computing_data_reduction 'SAINT/XPREP (Bruker, 2004)'
_computing_molecular_graphics 'ORTEP3 (Farrugia, 1997) and Mercury (Bruno et al., 2002)'
_computing_publication_material 'SHELXL-97 (Sheldrick, 1997)'
_computing_structure_refinement 'SHELXL-97 (Sheldrick, 1997)'
_computing_structure_solution 'SIR92 (Altornare et al., 1993)'
_diffrn_ambient_temperature 293(2)
_diffrn_measured_fraction_theta_full 0.987
_diffrn_measured_fraction_theta_max 0.987
_diffrn_measurement_device_type 'Bruker axs kappa apex2 CCD Diffractometer'
_diffrn_measurement_method '\w and \f scan'
_diffrn_radiation_monochromator graphite
_diffrn_radiation_source 'fine-focus sealed tube'
_diffrn_radiation_type MoK\a
_diffrn_radiation_wavelength 0.71073
_diffrn_reflns_av_R_equivalents 0.0263
_diffrn_reflns_av_sigmaI/netI 0.0244
_diffrn_reflns_limit_h_max 12
_diffrn_reflns_limit_h_min -12
_diffrn_reflns_limit_k_max 16
_diffrn_reflns_limit_k_min -17
_diffrn_reflns_limit_l_max 17
_diffrn_reflns_limit_l_min -17
_diffrn_reflns_number 26388
_diffrn_reflns_theta_full 32.18
_diffrn_reflns_theta_max 32.18
_diffrn_reflns_theta_min 2.00
_exptl_absorpt_coefficient_mu 1.577
_exptl_absorpt_correction_T_max 0.761
_exptl_absorpt_correction_T_min 0.622
_exptl_absorpt_correction_type multi-scan
_exptl_absorpt_process_details 'SADABS (Bruker, 1999)'
_exptl_crystal_colour brown
_exptl_crystal_density_diffrn 1.605
_exptl_crystal_density_method 'not measured'
_exptl_crystal_description block
_exptl_crystal_F_000 468
_exptl_crystal_size_max 0.30
_exptl_crystal_size_mid 0.20
_exptl_crystal_size_min 0.20
_refine_diff_density_max 0.528
_refine_diff_density_min -0.405
_refine_diff_density_rms 0.093
_refine_ls_extinction_method none
_refine_ls_goodness_of_fit_ref 1.066
_refine_ls_hydrogen_treatment mixed
_refine_ls_matrix_type full
_refine_ls_number_parameters 192
_refine_ls_number_reflns 6638
_refine_ls_number_restraints 0
_refine_ls_restrained_S_all 1.066
_refine_ls_R_factor_all 0.0440
_refine_ls_R_factor_gt 0.0297
_refine_ls_shift/su_max 0.001
_refine_ls_shift/su_mean 0.000
_refine_ls_structure_factor_coef Fsqd
_refine_ls_weighting_details 'calc w=1/[\s^2^(Fo^2^)+(0.0441P)^2^+0.1391P] where P=(Fo^2^+2Fc^2^)/3'
_refine_ls_weighting_scheme calc
_refine_ls_wR_factor_gt 0.0794
_refine_ls_wR_factor_ref 0.0879
_reflns_number_gt 5115
_reflns_number_total 6638
_reflns_threshold_expression >2sigma(I)
_cod_data_source_file 28_21_1.cif
_cod_data_source_block thiru1
_cod_original_sg_symbol_H-M P-1
_cod_database_code 1551698

loop_
_symmetry_equiv_pos_as_xyz
'x, y, z'
'-x, -y, -z'

loop_
_atom_site_label
_atom_site_type_symbol
_atom_site_fract_x
_atom_site_fract_y
_atom_site_fract_z
_atom_site_U_iso_or_equiv
_atom_site_adp_type
_atom_site_occupancy
_atom_site_symmetry_multiplicity
_atom_site_calc_flag
_atom_site_refinement_flags
C1 C 0.6182(2) 0.45176(19) 0.74912(17) 0.0373(4) Uani 1 1 d .
C2 C 0.7206(5) 0.6732(3) 0.9412(2) 0.0760(9) Uani 1 1 d .
H2A H 0.6645 0.6218 0.9842 0.091 Uiso 1 1 calc R
H2B H 0.8415 0.6964 0.9718 0.091 Uiso 1 1 calc R
C3 C 0.6850(7) 0.7971(3) 0.9802(3) 0.1021(14) Uani 1 1 d .
H3A H 0.7461 0.8562 1.0713 0.122 Uiso 1 1 calc R
H3B H 0.5651 0.7749 0.9749 0.122 Uiso 1 1 calc R
C4 C 0.7294(6) 0.8751(3) 0.9015(3) 0.0997(13) Uani 1 1 d .
H4 H 0.8524 0.9008 0.9167 0.120 Uiso 1 1 calc R
C5 C 0.6617(7) 0.7806(3) 0.7593(3) 0.0985(13) Uani 1 1 d .
H5A H 0.5396 0.7552 0.7366 0.118 Uiso 1 1 calc R
H5B H 0.7055 0.8292 0.7102 0.118 Uiso 1 1 calc R
C6 C 0.7006(4) 0.6583(2) 0.7172(2) 0.0678(7) Uani 1 1 d .
H6A H 0.8192 0.6813 0.7179 0.081 Uiso 1 1 calc R
H6B H 0.6346 0.5976 0.6275 0.081 Uiso 1 1 calc R
C7 C 0.7026(13) 1.0029(5) 0.9450(5) 0.248(5) Uani 1 1 d .
H7A H 0.5834 0.9862 0.9297 0.372 Uiso 1 1 calc R
H7B H 0.7500 1.0505 0.8972 0.372 Uiso 1 1 calc R
H7C H 0.7567 1.0569 1.0369 0.372 Uiso 1 1 calc R
C8 C 0.1637(3) -0.0978(2) 0.4713(2) 0.0432(4) Uani 1 1 d .
C9 C -0.0530(3) -0.2626(3) 0.2645(2) 0.0638(7) Uani 1 1 d .
H9A H 0.0180 -0.2131 0.2264 0.077 Uiso 1 1 calc R
H9B H -0.1654 -0.2597 0.2442 0.077 Uiso 1 1 calc R
C10 C -0.0622(3) -0.4080(3) 0.2067(3) 0.0651(7) Uani 1 1 d .
H10A H 0.0515 -0.4098 0.2206 0.078 Uiso 1 1 calc R
H10B H -0.1128 -0.4504 0.1129 0.078 Uiso 1 1 calc R
C11 C -0.1654(3) -0.4880(3) 0.2677(3) 0.0699(7) Uani 1 1 d .
H11 H -0.2828 -0.4936 0.2444 0.084 Uiso 1 1 calc R
C12 C -0.0996(3) -0.4143(3) 0.4158(3) 0.0684(7) Uani 1 1 d .
H12A H -0.1740 -0.4611 0.4541 0.082 Uiso 1 1 calc R
H12B H 0.0118 -0.4171 0.4410 0.082 Uiso 1 1 calc R
C13 C -0.0881(3) -0.2681(3) 0.4702(3) 0.0655(7) Uani 1 1 d .
H13A H -0.2006 -0.2644 0.4538 0.079 Uiso 1 1 calc R
H13B H -0.0385 -0.2232 0.5642 0.079 Uiso 1 1 calc R
C14 C -0.1638(6) -0.6300(4) 0.2150(5) 0.1123(14) Uani 1 1 d .
H14A H -0.0502 -0.6268 0.2393 0.168 Uiso 1 1 calc R
H14B H -0.2049 -0.6734 0.1212 0.168 Uiso 1 1 calc R
H14C H -0.2353 -0.6806 0.2508 0.168 Uiso 1 1 calc R
N1 N 0.6665(3) 0.58619(17) 0.79867(15) 0.0479(4) Uani 1 1 d .
N2 N 0.0170(2) -0.19839(19) 0.40710(19) 0.0517(4) Uani 1 1 d .
S1 S 0.58402(7) 0.35533(5) 0.58421(5) 0.04742(12) Uani 1 1 d .
S2 S 0.58769(8) 0.37068(5) 0.84850(5) 0.05157(13) Uani 1 1 d .
S3 S 0.23919(9) -0.03107(7) 0.63755(6) 0.06313(17) Uani 1 1 d .
S4 S 0.28362(7) -0.02672(5) 0.38625(5) 0.04611(12) Uani 1 1 d .
Cd1 Cd 0.499513(19) 0.148365(14) 0.635051(14) 0.04758(6) Uani 1 1 d .

loop_
_atom_site_aniso_label
_atom_site_aniso_U_11
_atom_site_aniso_U_22
_atom_site_aniso_U_33
_atom_site_aniso_U_23
_atom_site_aniso_U_13
_atom_site_aniso_U_12
C1 0.0410(9) 0.0323(8) 0.0327(8) 0.0111(7) 0.0082(7) 0.0102(7)
C2 0.137(3) 0.0384(12) 0.0333(10) 0.0081(9) 0.0122(13) 0.0191(14)
C3 0.210(4) 0.0473(15) 0.0470(14) 0.0167(12) 0.044(2) 0.045(2)
C4 0.195(4) 0.0372(13) 0.0589(16) 0.0169(12) 0.039(2) 0.0345(19)
C5 0.197(4) 0.0496(15) 0.0575(16) 0.0290(13) 0.038(2) 0.047(2)
C6 0.120(2) 0.0416(12) 0.0447(12) 0.0216(10) 0.0299(13) 0.0259(14)
C7 0.603(17) 0.080(3) 0.094(3) 0.042(3) 0.122(6) 0.152(6)
C8 0.0469(10) 0.0314(9) 0.0482(10) 0.0141(8) 0.0120(8) 0.0147(8)
C9 0.0582(14) 0.0544(14) 0.0587(14) 0.0218(12) -0.0091(11) 0.0064(11)
C10 0.0525(13) 0.0596(15) 0.0589(14) 0.0107(12) -0.0015(11) 0.0146(11)
C11 0.0482(13) 0.0450(13) 0.099(2) 0.0201(14) 0.0069(13) 0.0137(10)
C12 0.0553(14) 0.0596(16) 0.093(2) 0.0418(15) 0.0215(13) 0.0115(12)
C13 0.0505(13) 0.0573(15) 0.0738(17) 0.0214(13) 0.0229(12) 0.0058(11)
C14 0.112(3) 0.0531(19) 0.154(4) 0.029(2) 0.025(3) 0.032(2)
N1 0.0747(12) 0.0321(8) 0.0310(7) 0.0114(6) 0.0137(7) 0.0144(8)
N2 0.0466(9) 0.0416(10) 0.0539(10) 0.0162(8) 0.0060(8) 0.0073(8)
S1 0.0656(3) 0.0353(2) 0.0306(2) 0.00912(18) 0.0091(2) 0.0121(2)
S2 0.0789(4) 0.0349(2) 0.0369(2) 0.0155(2) 0.0185(2) 0.0137(2)
S3 0.0660(4) 0.0539(3) 0.0426(3) 0.0101(2) 0.0159(3) -0.0016(3)
S4 0.0556(3) 0.0336(2) 0.0488(3) 0.0214(2) 0.0093(2) 0.0128(2)
Cd1 0.05343(10) 0.03043(8) 0.04738(9) 0.00957(6) 0.01213(7) 0.00998(6)

loop_
_atom_type_symbol
_atom_type_description
_atom_type_scat_dispersion_real
_atom_type_scat_dispersion_imag
_atom_type_scat_source
C C 0.0033 0.0016 'International Tables Vol C Tables 4.2.6.8 and 6.1.1.4'
H H 0.0000 0.0000 'International Tables Vol C Tables 4.2.6.8 and 6.1.1.4'
N N 0.0061 0.0033 'International Tables Vol C Tables 4.2.6.8 and 6.1.1.4'
S S 0.1246 0.1234 'International Tables Vol C Tables 4.2.6.8 and 6.1.1.4'
Cd Cd -0.8075 1.2024 'International Tables Vol C Tables 4.2.6.8 and 6.1.1.4'

loop_
_geom_angle_atom_site_label_1
_geom_angle_atom_site_label_2
_geom_angle_atom_site_label_3
_geom_angle
_geom_angle_site_symmetry_1
_geom_angle_site_symmetry_3
N1 C1 S1 120.45(14) . .
N1 C1 S2 120.86(14) . .
S1 C1 S2 118.69(11) . .
C3 C2 N1 114.3(2) . .
C3 C2 H2A 108.7 . .
N1 C2 H2A 108.7 . .
C3 C2 H2B 108.7 . .
N1 C2 H2B 108.7 . .
H2A C2 H2B 107.6 . .
C2 C3 C4 116.0(3) . .
C2 C3 H3A 108.3 . .
C4 C3 H3A 108.3 . .
C2 C3 H3B 108.3 . .
C4 C3 H3B 108.3 . .
H3A C3 H3B 107.4 . .
C7 C4 C5 117.0(4) . .
C7 C4 C3 116.0(4) . .
C5 C4 C3 109.4(3) . .
C7 C4 H4 104.2 . .
C5 C4 H4 104.2 . .
C3 C4 H4 104.2 . .
C6 C5 C4 115.8(3) . .
C6 C5 H5A 108.3 . .
C4 C5 H5A 108.3 . .
C6 C5 H5B 108.3 . .
C4 C5 H5B 108.3 . .
H5A C5 H5B 107.4 . .
C5 C6 N1 114.0(2) . .
C5 C6 H6A 108.8 . .
N1 C6 H6A 108.8 . .
C5 C6 H6B 108.8 . .
N1 C6 H6B 108.8 . .
H6A C6 H6B 107.7 . .
C4 C7 H7A 109.5 . .
C4 C7 H7B 109.5 . .
H7A C7 H7B 109.5 . .
C4 C7 H7C 109.5 . .
H7A C7 H7C 109.5 . .
H7B C7 H7C 109.5 . .
N2 C8 S3 121.90(17) . .
N2 C8 S4 119.74(16) . .
S3 C8 S4 118.34(12) . .
N2 C9 C10 110.0(2) . .
N2 C9 H9A 109.7 . .
C10 C9 H9A 109.7 . .
N2 C9 H9B 109.7 . .
C10 C9 H9B 109.7 . .
H9A C9 H9B 108.2 . .
C9 C10 C11 111.6(2) . .
C9 C10 H10A 109.3 . .
C11 C10 H10A 109.3 . .
C9 C10 H10B 109.3 . .
C11 C10 H10B 109.3 . .
H10A C10 H10B 108.0 . .
C14 C11 C10 110.8(3) . .
C14 C11 C12 111.5(3) . .
C10 C11 C12 109.9(2) . .
C14 C11 H11 108.2 . .
C10 C11 H11 108.2 . .
C12 C11 H11 108.2 . .
C13 C12 C11 112.5(2) . .
C13 C12 H12A 109.1 . .
C11 C12 H12A 109.1 . .
C13 C12 H12B 109.1 . .
C11 C12 H12B 109.1 . .
H12A C12 H12B 107.8 . .
N2 C13 C12 109.4(2) . .
N2 C13 H13A 109.8 . .
C12 C13 H13A 109.8 . .
N2 C13 H13B 109.8 . .
C12 C13 H13B 109.8 . .
H13A C13 H13B 108.2 . .
C11 C14 H14A 109.5 . .
C11 C14 H14B 109.5 . .
H14A C14 H14B 109.5 . .
C11 C14 H14C 109.5 . .
H14A C14 H14C 109.5 . .
H14B C14 H14C 109.5 . .
C1 N1 C6 121.97(17) . .
C1 N1 C2 121.77(17) . .
C6 N1 C2 115.26(18) . .
C8 N2 C9 124.7(2) . .
C8 N2 C13 123.2(2) . .
C9 N2 C13 111.89(19) . .
C1 S1 Cd1 85.83(7) . .
C1 S2 Cd1 85.53(6) . .
C8 S3 Cd1 90.94(7) . .
C8 S4 Cd1 100.10(7) . 2_656
C8 S4 Cd1 83.60(7) . .
Cd1 S4 Cd1 84.278(16) 2_656 .
S3 Cd1 S1 141.84(2) . .
S3 Cd1 S2 109.42(2) . .
S1 Cd1 S2 69.927(16) . .
S3 Cd1 S4 101.41(2) . 2_656
S1 Cd1 S4 113.692(19) . 2_656
S2 Cd1 S4 114.30(2) . 2_656
S3 Cd1 S4 67.091(18) . .
S1 Cd1 S4 94.041(16) . .
S2 Cd1 S4 149.527(19) . .
S4 Cd1 S4 95.722(16) 2_656 .

loop_
_geom_bond_atom_site_label_1
_geom_bond_atom_site_label_2
_geom_bond_distance
_geom_bond_site_symmetry_2
C1 N1 1.329(2) .
C1 S1 1.7169(18) .
C1 S2 1.7242(19) .
C2 C3 1.443(4) .
C2 N1 1.474(3) .
C2 H2A 0.9700 .
C2 H2B 0.9700 .
C3 C4 1.504(4) .
C3 H3A 0.9700 .
C3 H3B 0.9700 .
C4 C7 1.444(6) .
C4 C5 1.488(4) .
C4 H4 0.9800 .
C5 C6 1.441(4) .
C5 H5A 0.9700 .
C5 H5B 0.9700 .
C6 N1 1.470(3) .
C6 H6A 0.9700 .
C6 H6B 0.9700 .
C7 H7A 0.9600 .
C7 H7B 0.9600 .
C7 H7C 0.9600 .
C8 N2 1.319(3) .
C8 S3 1.710(2) .
C8 S4 1.746(2) .
C9 N2 1.467(3) .
C9 C10 1.507(4) .
C9 H9A 0.9700 .
C9 H9B 0.9700 .
C10 C11 1.516(4) .
C10 H10A 0.9700 .
C10 H10B 0.9700 .
C11 C14 1.503(4) .
C11 C12 1.517(4) .
C11 H11 0.9800 .
C12 C13 1.509(4) .
C12 H12A 0.9700 .
C12 H12B 0.9700 .
C13 N2 1.473(3) .
C13 H13A 0.9700 .
C13 H13B 0.9700 .
C14 H14A 0.9600 .
C14 H14B 0.9600 .
C14 H14C 0.9600 .
S1 Cd1 2.5805(5) .
S2 Cd1 2.5854(6) .
S3 Cd1 2.5781(6) .
S4 Cd1 2.5886(6) 2_656
S4 Cd1 2.7836(6) .
Cd1 S4 2.5886(6) 2_656

loop_
_geom_torsion_atom_site_label_1
_geom_torsion_atom_site_label_2
_geom_torsion_atom_site_label_3
_geom_torsion_atom_site_label_4
_geom_torsion
_geom_torsion_site_symmetry_1
_geom_torsion_site_symmetry_4
N1 C2 C3 C4 -45.6(5) . .
C2 C3 C4 C7 -176.6(5) . .
C2 C3 C4 C5 48.3(6) . .
C7 C4 C5 C6 175.8(5) . .
C3 C4 C5 C6 -49.7(6) . .
C4 C5 C6 N1 48.5(5) . .
N2 C9 C10 C11 56.7(3) . .
C9 C10 C11 C14 -176.4(3) . .
C9 C10 C11 C12 -52.7(3) . .
C14 C11 C12 C13 175.9(3) . .
C10 C11 C12 C13 52.6(3) . .
C11 C12 C13 N2 -55.6(3) . .
S1 C1 N1 C6 -3.0(3) . .
S2 C1 N1 C6 177.3(2) . .
S1 C1 N1 C2 -171.0(2) . .
S2 C1 N1 C2 9.3(3) . .
C5 C6 N1 C1 148.2(3) . .
C5 C6 N1 C2 -43.1(4) . .
C3 C2 N1 C1 -149.4(3) . .
C3 C2 N1 C6 41.8(4) . .
S3 C8 N2 C9 -178.34(18) . .
S4 C8 N2 C9 3.2(3) . .
S3 C8 N2 C13 -4.5(3) . .
S4 C8 N2 C13 177.08(18) . .
C10 C9 N2 C8 114.0(3) . .
C10 C9 N2 C13 -60.4(3) . .
C12 C13 N2 C8 -115.1(3) . .
C12 C13 N2 C9 59.5(3) . .
N1 C1 S1 Cd1 -178.16(17) . .
S2 C1 S1 Cd1 1.51(11) . .
N1 C1 S2 Cd1 178.16(17) . .
S1 C1 S2 Cd1 -1.51(11) . .
N2 C8 S3 Cd1 -177.00(17) . .
S4 C8 S3 Cd1 1.49(12) . .
N2 C8 S4 Cd1 -99.87(17) . 2_656
S3 C8 S4 Cd1 81.61(12) . 2_656
N2 C8 S4 Cd1 177.13(17) . .
S3 C8 S4 Cd1 -1.39(11) . .
C8 S3 Cd1 S1 64.65(8) . .
C8 S3 Cd1 S2 146.58(7) . .
C8 S3 Cd1 S4 -92.33(7) . 2_656
C8 S3 Cd1 S4 -0.89(7) . .
C1 S1 Cd1 S3 95.25(7) . .
C1 S1 Cd1 S2 -0.94(7) . .
C1 S1 Cd1 S4 -109.49(7) . 2_656
C1 S1 Cd1 S4 152.45(7) . .
C1 S2 Cd1 S3 -138.43(7) . .
C1 S2 Cd1 S1 0.94(7) . .
C1 S2 Cd1 S4 108.66(7) . 2_656
C1 S2 Cd1 S4 -60.83(8) . .
C8 S4 Cd1 S3 0.88(7) . .
Cd1 S4 Cd1 S3 -99.99(2) 2_656 .
C8 S4 Cd1 S1 -144.80(7) . .
Cd1 S4 Cd1 S1 114.325(18) 2_656 .
C8 S4 Cd1 S2 -88.75(7) . .
Cd1 S4 Cd1 S2 170.38(3) 2_656 .
C8 S4 Cd1 S4 100.87(7) . 2_656
Cd1 S4 Cd1 S4 0.0 2_656 2_656
